data_7044614
loop_
_publ_author_name
'V\'a\<na, Ji\<r\'i'
'Lang, Jan'
'\<Solt\'esov\'a, M\'aria'
'Hanusek, Jiri'
'R\%u\<zi\<cka, Ale\<s'
'Sedl\'ak, Milo\<s'
'Roithova, Jana'

_publ_section_title
;
 The Role of Trinuclear Species in Palladium Acetate/Trifluoroacetic Acid
 Catalytic System
;
_journal_name_full 'Dalton Transactions'
_journal_paper_doi 10.1039/C7DT03832A
_journal_year 2017
_chemical_formula_moiety 'C20 H14 Br2 F6 N2 O6 Pd2, 2(C2 O2 H4),1.5(H2 O)'
_chemical_formula_sum 'C24 H25 Br2 F6 N2 O11.5 Pd2'
_chemical_formula_weight 1012.08
_chemical_name_systematic
;
 ?
;
_space_group_crystal_system trigonal
_space_group_IT_number 167
_space_group_name_Hall '-R 3 2"c'
_space_group_name_H-M_alt 'R -3 c :H'
_symmetry_space_group_name_Hall '-R 3 2"c'
_symmetry_space_group_name_H-M 'R -3 c :H'
_atom_sites_solution_hydrogens geom
_audit_creation_method SHELXL-2014/7
_audit_update_record
;
2017-10-10 deposited with the CCDC.
2017-11-01 downloaded from the CCDC.
;
_cell_angle_alpha 90
_cell_angle_beta 90
_cell_angle_gamma 120
_cell_formula_units_Z 18
_cell_length_a 26.0800(17)
_cell_length_b 26.0800(17)
_cell_length_c 28.279(2)
_cell_measurement_reflns_used 67607
_cell_measurement_temperature 150(2)
_cell_measurement_theta_max 26.4
_cell_measurement_theta_min 2.3
_cell_volume 16657.5(19)
_computing_cell_refinement 'SHELXL-2014/7 (Sheldrick, 2014)'
_computing_data_collection 'SHELXL-2014/7 (Sheldrick, 2014)'
_computing_data_reduction 'XT-version 2014/5'
_computing_molecular_graphics 'PLATON (Spek, 2003)'
_computing_structure_refinement 'SHELXL-2014/7 (Sheldrick, 2014)'
_computing_structure_solution 'Bruker SAINT'
_diffrn_ambient_temperature 150(2)
_diffrn_detector_area_resol_mean 10.4167
_diffrn_measured_fraction_theta_full 0.990
_diffrn_measured_fraction_theta_max 0.991
_diffrn_measurement_device_type 'Bruker D8 - Venture'
_diffrn_measurement_method '\f and \w scans to fill the Ewald sphere'
_diffrn_radiation_type MoK\a
_diffrn_radiation_wavelength 0.71073
_diffrn_reflns_av_R_equivalents 0.0708
_diffrn_reflns_av_unetI/netI 0.0337
_diffrn_reflns_Laue_measured_fraction_full 0.990
_diffrn_reflns_Laue_measured_fraction_max 0.991
_diffrn_reflns_limit_h_max 32
_diffrn_reflns_limit_h_min -32
_diffrn_reflns_limit_k_max 31
_diffrn_reflns_limit_k_min -29
_diffrn_reflns_limit_l_max 35
_diffrn_reflns_limit_l_min -35
_diffrn_reflns_number 64013
_diffrn_reflns_point_group_measured_fraction_full 0.990
_diffrn_reflns_point_group_measured_fraction_max 0.991
_diffrn_reflns_theta_full 25.242
_diffrn_reflns_theta_max 26.377
_diffrn_reflns_theta_min 2.308
_diffrn_source 'sealed X-ray tube'
_exptl_absorpt_coefficient_mu 3.213
_exptl_absorpt_correction_T_max 0.7454
_exptl_absorpt_correction_T_min 0.4095
_exptl_absorpt_correction_type multi-scan
_exptl_absorpt_process_details
; 
SADABS-2016/2 - Bruker AXS area detector
scaling and absorption correction
;
_exptl_crystal_colour yellow
_exptl_crystal_density_diffrn 1.816
_exptl_crystal_description block
_exptl_crystal_F_000 8838
_exptl_crystal_size_max 0.326
_exptl_crystal_size_mid 0.225
_exptl_crystal_size_min 0.222
_refine_diff_density_max 1.068
_refine_diff_density_min -0.923
_refine_diff_density_rms 0.110
_refine_ls_extinction_method none
_refine_ls_goodness_of_fit_ref 1.033
_refine_ls_hydrogen_treatment constr
_refine_ls_matrix_type full
_refine_ls_number_parameters 173
_refine_ls_number_reflns 3762
_refine_ls_number_restraints 6
_refine_ls_restrained_S_all 1.045
_refine_ls_R_factor_all 0.0762
_refine_ls_R_factor_gt 0.0473
_refine_ls_shift/su_max 0.001
_refine_ls_shift/su_mean 0.000
_refine_ls_structure_factor_coef Fsqd
_refine_ls_weighting_details 'w=1/[\s^2^(Fo^2^)+(0.0512P)^2^+178.5085P] where P=(Fo^2^+2Fc^2^)/3'
_refine_ls_weighting_scheme calc
_refine_ls_wR_factor_gt 0.1071
_refine_ls_wR_factor_ref 0.1218
_reflns_Friedel_coverage 0.000
_reflns_number_gt 2764
_reflns_number_total 3762
_reflns_threshold_expression 'I > 2\s(I)'
_cod_data_source_file c7dt03832a2.cif
_cod_data_source_block mo_jva170426Pd1_0m_a
_cod_original_cell_volume 16657(2)
_cod_original_formula_sum 'C24 H25 Br2 F6 N2 O11.50 Pd2'
_cod_database_code 7044614
_shelx_shelxl_version_number 2014/7
_shelx_space_group_comment
;
The symmetry employed for this shelxl refinement is uniquely defined
by the following loop, which should always be used as a source of
symmetry information in preference to the above space-group names.
They are only intended as comments.
;
_shelxl_version_number 2013-4

loop_
_space_group_symop_operation_xyz
'x, y, z'
'-y, x-y, z'
'-x+y, -x, z'
'y, x, -z+1/2'
'x-y, -y, -z+1/2'
'-x, -x+y, -z+1/2'
'x+2/3, y+1/3, z+1/3'
'-y+2/3, x-y+1/3, z+1/3'
'-x+y+2/3, -x+1/3, z+1/3'
'y+2/3, x+1/3, -z+5/6'
'x-y+2/3, -y+1/3, -z+5/6'
'-x+2/3, -x+y+1/3, -z+5/6'
'x+1/3, y+2/3, z+2/3'
'-y+1/3, x-y+2/3, z+2/3'
'-x+y+1/3, -x+2/3, z+2/3'
'y+1/3, x+2/3, -z+7/6'
'x-y+1/3, -y+2/3, -z+7/6'
'-x+1/3, -x+y+2/3, -z+7/6'
'-x, -y, -z'
'y, -x+y, -z'
'x-y, x, -z'
'-y, -x, z-1/2'
'-x+y, y, z-1/2'
'x, x-y, z-1/2'
'-x+2/3, -y+1/3, -z+1/3'
'y+2/3, -x+y+1/3, -z+1/3'
'x-y+2/3, x+1/3, -z+1/3'
'-y+2/3, -x+1/3, z-1/6'
'-x+y+2/3, y+1/3, z-1/6'
'x+2/3, x-y+1/3, z-1/6'
'-x+1/3, -y+2/3, -z+2/3'
'y+1/3, -x+y+2/3, -z+2/3'
'x-y+1/3, x+2/3, -z+2/3'
'-y+1/3, -x+2/3, z+1/6'
'-x+y+1/3, y+2/3, z+1/6'
'x+1/3, x-y+2/3, z+1/6'

loop_
_atom_site_label
_atom_site_type_symbol
_atom_site_fract_x
_atom_site_fract_y
_atom_site_fract_z
_atom_site_U_iso_or_equiv
_atom_site_adp_type
_atom_site_occupancy
_atom_site_site_symmetry_order
_atom_site_calc_flag
_atom_site_refinement_flags_posn
_atom_site_refinement_flags_adp
Pd1 Pd 0.44657(2) 0.50430(2) 0.22785(2) 0.03689(15) Uani 1 1 d . .
Br1 Br 0.59797(3) 0.77019(3) 0.32592(3) 0.0678(2) Uani 1 1 d . .
O3 O 0.41709(15) 0.40048(15) 0.30515(13) 0.0361(8) Uani 1 1 d . .
O1 O 0.49142(18) 0.53020(16) 0.16731(13) 0.0481(10) Uani 1 1 d . .
O2 O 0.39248(17) 0.46964(16) 0.28578(13) 0.0418(9) Uani 1 1 d . .
F1 F 0.3040(2) 0.4188(3) 0.3435(2) 0.1080(18) Uani 1 1 d . .
N1 N 0.5569(2) 0.62623(19) 0.18593(16) 0.0438(11) Uani 1 1 d . .
H1 H 0.5875 0.6587 0.1750 0.053 Uiso 1 1 calc R U
F2 F 0.3279(2) 0.3560(2) 0.3632(2) 0.1125(18) Uani 1 1 d . U
C3 C 0.5686(2) 0.6862(2) 0.2526(2) 0.0441(14) Uani 1 1 d . .
H3 H 0.5995 0.7183 0.2357 0.053 Uiso 1 1 calc R U
C7 C 0.5349(3) 0.5796(2) 0.1575(2) 0.0450(14) Uani 1 1 d . .
C9 C 0.3883(2) 0.4266(2) 0.30858(19) 0.0383(12) Uani 1 1 d . .
C1 C 0.4906(2) 0.5834(2) 0.25512(19) 0.0384(12) Uani 1 1 d . .
C2 C 0.5372(2) 0.6303(2) 0.23171(19) 0.0362(12) Uani 1 1 d . .
C4 C 0.5545(3) 0.6945(2) 0.2976(2) 0.0469(14) Uani 1 1 d . .
F3 F 0.3788(3) 0.4423(3) 0.38689(19) 0.131(2) Uani 1 1 d . .
C6 C 0.4774(3) 0.5942(3) 0.3003(2) 0.0543(16) Uani 1 1 d . .
H6 H 0.4456 0.5628 0.3171 0.065 Uiso 1 1 calc R U
C8 C 0.5642(3) 0.5863(3) 0.1106(2) 0.066(2) Uani 1 1 d . .
H8B H 0.6005 0.5843 0.1149 0.099 Uiso 1 1 calc R U
H8C H 0.5742 0.6246 0.0967 0.099 Uiso 1 1 calc R U
H8A H 0.5373 0.5543 0.0894 0.099 Uiso 1 1 calc R U
C5 C 0.5093(3) 0.6496(3) 0.3219(2) 0.0561(16) Uani 1 1 d . .
H5 H 0.4996 0.6558 0.3530 0.067 Uiso 1 1 calc R U
C10 C 0.3442(4) 0.4067(4) 0.3472(2) 0.066(2) Uani 1 1 d . .

loop_
_atom_site_aniso_label
_atom_site_aniso_U_11
_atom_site_aniso_U_22
_atom_site_aniso_U_33
_atom_site_aniso_U_23
_atom_site_aniso_U_13
_atom_site_aniso_U_12
Pd1 0.0388(3) 0.0250(2) 0.0408(2) 0.00088(17) -0.00389(18) 0.01139(19)
Br1 0.0688(5) 0.0390(4) 0.0812(5) -0.0239(3) -0.0103(4) 0.0162(3)
O3 0.0278(18) 0.0271(18) 0.047(2) 0.0043(15) 0.0026(16) 0.0089(16)
O1 0.053(2) 0.029(2) 0.043(2) -0.0011(16) -0.0001(18) 0.0063(19)
O2 0.045(2) 0.036(2) 0.046(2) 0.0039(17) 0.0006(17) 0.0218(18)
F1 0.084(3) 0.138(5) 0.126(4) 0.041(4) 0.043(3) 0.073(4)
N1 0.045(3) 0.027(2) 0.044(3) 0.003(2) -0.001(2) 0.006(2)
F2 0.102(4) 0.086(3) 0.152(4) 0.044(3) 0.074(3) 0.049(3)
C3 0.037(3) 0.029(3) 0.058(4) -0.003(3) -0.008(3) 0.010(2)
C7 0.052(4) 0.031(3) 0.044(3) 0.000(2) -0.004(3) 0.014(3)
C9 0.034(3) 0.037(3) 0.039(3) -0.005(2) -0.006(2) 0.014(3)
C1 0.042(3) 0.028(3) 0.043(3) 0.002(2) -0.003(2) 0.016(2)
C2 0.038(3) 0.031(3) 0.040(3) -0.001(2) -0.005(2) 0.017(2)
C4 0.045(3) 0.027(3) 0.064(4) -0.010(3) -0.013(3) 0.014(3)
F3 0.138(5) 0.147(6) 0.080(4) 0.008(4) 0.023(3) 0.050(4)
C6 0.066(4) 0.033(3) 0.054(4) 0.000(3) 0.006(3) 0.018(3)
C8 0.073(5) 0.047(4) 0.047(4) -0.003(3) 0.010(3) 0.007(3)
C5 0.066(4) 0.044(4) 0.056(4) -0.014(3) -0.004(3) 0.025(3)
C10 0.086(5) 0.091(6) 0.049(4) 0.031(4) 0.026(4) 0.065(5)

loop_
_atom_type_symbol
_atom_type_description
_atom_type_scat_dispersion_real
_atom_type_scat_dispersion_imag
_atom_type_scat_source
C C 0.0033 0.0016 'International Tables Vol C Tables 4.2.6.8 and 6.1.1.4'
H H 0.0000 0.0000 'International Tables Vol C Tables 4.2.6.8 and 6.1.1.4'
Br Br -0.2901 2.4595 'International Tables Vol C Tables 4.2.6.8 and 6.1.1.4'
F F 0.0171 0.0103 'International Tables Vol C Tables 4.2.6.8 and 6.1.1.4'
N N 0.0061 0.0033 'International Tables Vol C Tables 4.2.6.8 and 6.1.1.4'
O O 0.0106 0.0060 'International Tables Vol C Tables 4.2.6.8 and 6.1.1.4'
Pd Pd -0.9988 1.0072 'International Tables Vol C Tables 4.2.6.8 and 6.1.1.4'

loop_
_geom_angle_atom_site_label_1
_geom_angle_atom_site_label_2
_geom_angle_atom_site_label_3
_geom_angle
_geom_angle_site_symmetry_1
_geom_angle_site_symmetry_3
C1 Pd1 O1 92.62(19) . .
C1 Pd1 O2 93.55(19) . .
O1 Pd1 O2 173.24(15) . .
C1 Pd1 O3 177.34(19) . 4
O1 Pd1 O3 84.83(14) . 4
O2 Pd1 O3 89.04(14) . 4
C1 Pd1 Pd1 101.24(16) . 4
O1 Pd1 Pd1 100.28(13) . 4
O2 Pd1 Pd1 81.20(10) . 4
O3 Pd1 Pd1 78.54(9) 4 4
C9 O3 Pd1 118.7(3) . 4
C7 O1 Pd1 128.2(4) . .
C9 O2 Pd1 122.6(4) . .
C7 N1 C2 128.1(5) . .
C7 N1 H1 115.9 . .
C2 N1 H1 115.9 . .
C4 C3 C2 119.5(5) . .
C4 C3 H3 120.2 . .
C2 C3 H3 120.2 . .
O1 C7 N1 124.3(5) . .
O1 C7 C8 117.7(5) . .
N1 C7 C8 118.0(5) . .
O3 C9 O2 130.2(5) . .
O3 C9 C10 116.2(5) . .
O2 C9 C10 113.6(5) . .
C2 C1 C6 117.3(5) . .
C2 C1 Pd1 122.5(4) . .
C6 C1 Pd1 120.2(4) . .
C1 C2 C3 121.1(5) . .
C1 C2 N1 124.1(5) . .
C3 C2 N1 114.8(5) . .
C5 C4 C3 121.2(5) . .
C5 C4 Br1 119.5(5) . .
C3 C4 Br1 119.2(5) . .
C1 C6 C5 122.2(6) . .
C1 C6 H6 118.9 . .
C5 C6 H6 118.9 . .
C7 C8 H8B 109.5 . .
C7 C8 H8C 109.5 . .
H8B C8 H8C 109.5 . .
C7 C8 H8A 109.5 . .
H8B C8 H8A 109.5 . .
H8C C8 H8A 109.5 . .
C4 C5 C6 118.7(6) . .
C4 C5 H5 120.7 . .
C6 C5 H5 120.7 . .
F1 C10 F2 114.4(7) . .
F1 C10 F3 103.7(7) . .
F2 C10 F3 99.8(6) . .
F1 C10 C9 117.2(6) . .
F2 C10 C9 115.6(6) . .
F3 C10 C9 102.8(6) . .

loop_
_geom_bond_atom_site_label_1
_geom_bond_atom_site_label_2
_geom_bond_distance
_geom_bond_site_symmetry_2
Pd1 C1 1.950(5) .
Pd1 O1 1.991(4) .
Pd1 O2 2.053(4) .
Pd1 O3 2.181(3) 4
Pd1 Pd1 2.8934(8) 4
Br1 C4 1.893(5) .
O3 C9 1.245(6) .
O3 Pd1 2.181(3) 4
O1 C7 1.249(7) .
O2 C9 1.250(6) .
F1 C10 1.242(8) .
N1 C7 1.327(7) .
N1 C2 1.416(7) .
N1 H1 0.8800 .
F2 C10 1.255(8) .
C3 C4 1.372(8) .
C3 C2 1.397(7) .
C3 H3 0.9500 .
C7 C8 1.497(8) .
C9 C10 1.478(8) .
C1 C2 1.387(7) .
C1 C6 1.388(8) .
C4 C5 1.362(9) .
F3 C10 1.450(10) .
C6 C5 1.398(8) .
C6 H6 0.9500 .
C8 H8B 0.9800 .
C8 H8C 0.9800 .
C8 H8A 0.9800 .
C5 H5 0.9500 .
